data_4030426
loop_
_publ_author_name
'Greedan, J.E.'
'Willmer, K.L.'
'Gibbs, H.F.'

_publ_section_title
;
 Structural aspects of the metal-insulator transition in
 BaPb(1-x)TlxO(3-x/2) by neutron diffraction
;
_journal_name_full 'European Journal of Solid State and Inorganic Chemistry'
_journal_page_first 505
_journal_page_last 518
_journal_volume 29
_journal_year 1992
_chemical_formula_sum 'Ba O2.6 Pb0.2 Tl0.8'
_chemical_formula_weight 383.87
_space_group_IT_number 62
_symmetry_cell_setting orthorhombic
_symmetry_Int_Tables_number 62
_symmetry_space_group_name_Hall '-P 2ac 2n'
_symmetry_space_group_name_H-M 'P n m a'
_cell_angle_alpha 90
_cell_angle_beta 90
_cell_angle_gamma 90
_cell_formula_units_Z 8
_cell_length_a 6.0896(34)
_cell_length_b 17.2726(86)
_cell_length_c 6.1463(40)
_cell_volume 646.5(6)
_diffrn_ambient_temperature 293
_diffrn_radiation_probe neutron
_diffrn_radiation_type neutron
_diffrn_radiation_wavelength 1.3915
_exptl_crystal_density_diffrn 7.855
_pd_proc_ls_prof_wR_expected 0.0292
_pd_proc_ls_prof_wR_factor 0.0510
_refine_ls_R_I_factor 0.0659
_cod_data_source_file EJSSIC-1992-29-505-518-3.cif
_cod_data_source_block BaPb(1-x)TlxO(3-x/2)-III
_cod_database_code 4030426

loop_
_symmetry_equiv_pos_site_id
_symmetry_equiv_pos_as_xyz
1 x,y,z
2 1/2-x,-y,1/2+z
3 1/2+x,1/2-y,1/2-z
4 -x,1/2+y,-z
5 -x,-y,-z
6 1/2+x,y,1/2-z
7 1/2-x,1/2+y,1/2+z
8 x,1/2-y,z

loop_
_atom_site_label
_atom_site_type_symbol
_atom_site_thermal_displace_type
_atom_site_fract_x
_atom_site_fract_y
_atom_site_fract_z
_atom_site_occupancy
_atom_site_U_iso_or_equiv
Tl1 Tl Uiso 0.00000 0.00000 0.00000 0.800 0.018(2)
Tl2 Tl Uiso -0.985(4) 0.25000 0.951(3) 0.800 0.015(5)
Pb1 Pb Uiso 0.00000 0.00000 0.00000 0.200 0.018(2)
Pb2 Pb Uiso -0.985(4) 0.25000 0.951(3) 0.200 0.015(5)
O1 O Uiso -0.257(3) 0.9870(10) 0.272(2) 1.000 0.027(3)
O2 O Uiso 0.030(2) 0.1312(9) 0.035(3) 1.000 0.013(4)
O3 O Uiso -0.632(5) 0.25000 0.865(4) 1.000 0.039(3)
Ba Ba Uiso 0.502(3) 0.1107(7) 0.021(3) 1.000 0.011(3)

loop_
_geom_angle_atom_site_label_1
_geom_angle_atom_site_label_2
_geom_angle_atom_site_label_3
_geom_angle
_geom_angle_site_symmetry_1
_geom_angle_site_symmetry_3
_geom_angle_publ_flag
O1 Pb1 O1 89.2(6) 2_464 5_565 yes
O1 Pb1 O1 180.00 2_464 6_545 yes
O1 Pb1 O2 94.8(6) 5_565 5_555 yes
O1 Pb1 O2 90.8(6) 6_545 5_555 yes
O1 Pb1 O1 90.8(6) 5_565 6_545 yes
O1 Pb1 O2 85.3(6) 1_545 5_555 yes
O1 Pb1 O2 94.8(6) 1_545 . yes
O1 Pb1 O2 90.8(6) 2_464 . yes
O2 Pb1 O2 180.00 . 5_555 yes
O1 Pb1 O2 85.3(6) 5_565 . yes
O1 Pb1 O2 89.2(6) 6_545 . yes
O1 Pb1 O1 90.8(6) 1_545 2_464 yes
O1 Pb1 O2 89.2(6) 2_464 5_555 yes
O1 Pb1 O1 180.00 1_545 5_565 yes
O1 Pb1 O1 89.2(6) 1_545 6_545 yes
O2 Pb2 O3 90.9(8) 1_456 . yes
O2 Pb2 O3 103.9(7) 1_456 3_456 yes
O2 Pb2 O2 151.3(12) 1_456 8_456 yes
O2 Pb2 O3 103.9(7) 8_456 3_456 yes
O2 Pb2 O3 90.9(8) 8_456 . yes
O3 Pb2 O3 100.9(13) . 3_456 yes
O1 Tl1 O2 89.2(6) 6_545 . yes
O1 Tl1 O2 85.3(6) 5_565 . yes
O1 Tl1 O2 94.8(6) 1_545 . yes
O1 Tl1 O2 90.8(6) 2_464 . yes
O2 Tl1 O2 180.00 . 5_555 yes
O1 Tl1 O1 180.00 2_464 6_545 yes
O1 Tl1 O2 94.8(6) 5_565 5_555 yes
O1 Tl1 O2 90.8(6) 6_545 5_555 yes
O1 Tl1 O1 90.8(6) 5_565 6_545 yes
O1 Tl1 O2 85.3(6) 1_545 5_555 yes
O1 Tl1 O1 180.00 1_545 5_565 yes
O1 Tl1 O1 89.2(6) 1_545 6_545 yes
O1 Tl1 O2 89.2(6) 2_464 5_555 yes
O1 Tl1 O1 89.2(6) 2_464 5_565 yes
O1 Tl1 O1 90.8(6) 1_545 2_464 yes
O2 Tl2 O3 103.9(7) 8_456 3_456 yes
O2 Tl2 O3 90.9(8) 1_456 . yes
O3 Tl2 O3 100.9(13) . 3_456 yes
O2 Tl2 O3 90.9(8) 8_456 . yes
O2 Tl2 O3 103.9(7) 1_456 3_456 yes
O2 Tl2 O2 151.3(12) 1_456 8_456 yes
Tl1 O1 Tl1 167.6(9) 1_565 2_465 yes
Tl1 O2 Tl2 159.1(10) . 1_654 yes
Tl2 O3 Tl2 128.6(15) . 3_556 yes

loop_
_geom_bond_atom_site_label_1
_geom_bond_atom_site_label_2
_geom_bond_distance
_geom_bond_site_symmetry_2
_geom_bond_publ_flag
Pb1 O1 2.055(16) 6_545 yes
Pb1 O1 2.301(15) 1_545 yes
Pb1 O1 2.055(16) 2_464 yes
Pb1 O2 2.284(16) . yes
Pb1 O1 2.301(15) 5_565 yes
Pb1 O2 2.284(16) 5_555 yes
Pb2 O2 2.118(16) 1_456 yes
Pb2 O3 2.21(4) . yes
Pb2 O2 2.118(16) 8_456 yes
Pb2 O3 2.14(3) 3_456 yes
Tl1 O1 2.301(15) 1_545 yes
Tl1 O2 2.284(16) . yes
Tl1 O1 2.055(16) 6_545 yes
Tl1 O1 2.301(15) 5_565 yes
Tl1 O1 2.055(16) 2_464 yes
Tl1 O2 2.284(16) 5_555 yes
Tl2 O3 2.21(4) . yes
Tl2 O2 2.118(16) 1_456 yes
Tl2 O3 2.14(3) 3_456 yes
Tl2 O2 2.118(16) 8_456 yes
